data_7102863
loop_
_publ_author_name
'Xie, Jingli'
'Abrahams, Brendan F'
'Wedd, Anthony G'

_publ_section_title
;
 Facile assembly of hybrid materials containing polyoxometalate cluster
 anions and organic dye cations: crystal structures and initial
 spectral characterization.
;
_journal_issue 5
_journal_name_full 'Chemical communications (Cambridge, England)'
_journal_page_first 576
_journal_page_last 578
_journal_paper_doi 10.1039/b715288d
_journal_year 2008
_chemical_formula_sum 'C76 H72 Mo18 N12 O62 S2'
_chemical_formula_weight 3936.50
_chemical_name_systematic
;
?
;
_space_group_IT_number 15
_symmetry_cell_setting monoclinic
_symmetry_space_group_name_Hall '-C 2yc'
_symmetry_space_group_name_H-M 'C 1 2/c 1'
_atom_sites_solution_hydrogens geom
_atom_sites_solution_primary direct
_atom_sites_solution_secondary difmap
_audit_creation_method SHELXL-97
_cell_angle_alpha 90.00
_cell_angle_beta 121.9190(10)
_cell_angle_gamma 90.00
_cell_formula_units_Z 4
_cell_length_a 39.565(3)
_cell_length_b 19.4321(14)
_cell_length_c 23.6601(17)
_cell_measurement_temperature 130(2)
_cell_measurement_theta_max 12
_cell_measurement_theta_min 6
_cell_volume 15440.3(19)
_computing_cell_refinement 'SMART (Siemens, 1996)'
_computing_data_collection 'SMART (Siemens, 1996)'
_computing_data_reduction SAINT
_computing_molecular_graphics SHELXTL
_computing_publication_material
;
SHELXTL, PARST (Nardelli, 1995) and PLATON (Spek, 1990)
;
_computing_structure_refinement 'SHELXL-97 (Sheldrick, 1997)'
_computing_structure_solution 'SHELXS-97 (Sheldrick, 1990)'
_diffrn_ambient_temperature 130(2)
_diffrn_measured_fraction_theta_full 1.000
_diffrn_measured_fraction_theta_max 1.000
_diffrn_measurement_device_type 'CCD area detector'
_diffrn_measurement_method '\w scans'
_diffrn_radiation_monochromator graphite
_diffrn_radiation_source 'fine-focus sealed tube'
_diffrn_radiation_type MoK\a
_diffrn_radiation_wavelength 0.71073
_diffrn_reflns_av_R_equivalents 0.0323
_diffrn_reflns_av_sigmaI/netI 0.0370
_diffrn_reflns_limit_h_max 32
_diffrn_reflns_limit_h_min -46
_diffrn_reflns_limit_k_max 22
_diffrn_reflns_limit_k_min -22
_diffrn_reflns_limit_l_max 27
_diffrn_reflns_limit_l_min -27
_diffrn_reflns_number 39164
_diffrn_reflns_theta_full 24.71
_diffrn_reflns_theta_max 24.71
_diffrn_reflns_theta_min 1.73
_exptl_absorpt_coefficient_mu 1.509
_exptl_absorpt_correction_T_max 0.770
_exptl_absorpt_correction_T_min 0.685
_exptl_absorpt_correction_type empirical
_exptl_absorpt_process_details 'SADABS (Sheldrick, 1996)'
_exptl_crystal_colour black-purple
_exptl_crystal_density_diffrn 1.693
_exptl_crystal_density_method 'not measured'
_exptl_crystal_description cuboid
_exptl_crystal_F_000 7584
_exptl_crystal_size_max 0.47
_exptl_crystal_size_mid 0.21
_exptl_crystal_size_min 0.18
_refine_diff_density_max 3.956
_refine_diff_density_min -0.668
_refine_diff_density_rms 0.249
_refine_ls_extinction_method none
_refine_ls_goodness_of_fit_ref 1.039
_refine_ls_hydrogen_treatment constr
_refine_ls_matrix_type full
_refine_ls_number_parameters 766
_refine_ls_number_reflns 13159
_refine_ls_number_restraints 0
_refine_ls_restrained_S_all 1.039
_refine_ls_R_factor_all 0.0768
_refine_ls_R_factor_gt 0.0659
_refine_ls_shift/su_max 0.001
_refine_ls_shift/su_mean 0.000
_refine_ls_structure_factor_coef Fsqd
_refine_ls_weighting_details 'calc w=1/[\s^2^(Fo^2^)+(0.1193P)^2^+450.5811P] where P=(Fo^2^+2Fc^2^)/3'
_refine_ls_weighting_scheme calc
_refine_ls_wR_factor_gt 0.2070
_refine_ls_wR_factor_ref 0.2139
_reflns_number_gt 10964
_reflns_number_total 13159
_reflns_threshold_expression >2sigma(I)
_cod_data_source_file b715288d.txt
_cod_data_source_block 1
_cod_depositor_comments
;
The following automatic conversions were performed:
'_symmetry_cell_setting' value 'Monoclinic' changed to 'monoclinic'
according to '/home/saulius/struct/CIF-dictionaries/cif_core.dic'
dictionary named 'cif_core.dic' version 2.4.1 from 2010-06-29.

Automatic conversion script
Id: cif_fix_enum 1527 2010-12-29 10:47:43Z saulius 

The following automatic conversions were performed:

'_refine_ls_hydrogen_treatment' value 'constrained' was replaced with
the value 'constr' as specified in the replacement file
'src/cod-tools/trunk/data/replacement-values/replacement_values.lst'.

Automatic conversion script
Id: cif_fix_values 5376 2017-05-30 11:51:03Z andrius 
;
_cod_original_sg_symbol_H-M C2/c
_cod_database_code 7102863

loop_
_symmetry_equiv_pos_as_xyz
'x, y, z'
'-x, y, -z+1/2'
'x+1/2, y+1/2, z'
'-x+1/2, y+1/2, -z+1/2'
'-x, -y, -z'
'x, -y, z-1/2'
'-x+1/2, -y+1/2, -z'
'x+1/2, -y+1/2, z-1/2'

loop_
_atom_site_label
_atom_site_type_symbol
_atom_site_fract_x
_atom_site_fract_y
_atom_site_fract_z
_atom_site_U_iso_or_equiv
_atom_site_adp_type
_atom_site_occupancy
_atom_site_symmetry_multiplicity
_atom_site_calc_flag
_atom_site_refinement_flags
_atom_site_disorder_assembly
_atom_site_disorder_group
Mo1 Mo 0.11012(2) 0.21380(5) 1.00534(4) 0.0273(2) Uani 1 1 d . . .
Mo2 Mo 0.12972(2) 0.37095(4) 0.96495(4) 0.0222(2) Uani 1 1 d . . .
Mo3 Mo 0.15292(2) 0.22325(4) 0.91088(4) 0.0248(2) Uani 1 1 d . . .
Mo4 Mo 0.00660(2) 0.27388(4) 0.92879(4) 0.0244(2) Uani 1 1 d . . .
Mo5 Mo 0.02189(2) 0.42694(4) 0.87200(4) 0.0196(2) Uani 1 1 d . . .
Mo6 Mo 0.07893(2) 0.42526(4) 0.78916(4) 0.0213(2) Uani 1 1 d . . .
Mo7 Mo 0.09335(2) 0.27332(4) 0.73061(4) 0.0225(2) Uani 1 1 d . . .
Mo8 Mo 0.07239(2) 0.10855(4) 0.78624(4) 0.0267(2) Uani 1 1 d . . .
Mo9 Mo 0.02613(3) 0.10893(4) 0.87451(4) 0.0283(2) Uani 1 1 d . . .
S1 S 0.05178(6) 0.26978(11) 0.83382(10) 0.0165(4) Uani 1 1 d . . .
O1 O 0.1271(2) 0.1826(4) 1.0825(3) 0.0385(18) Uani 1 1 d . . .
O2 O 0.16212(18) 0.4333(3) 1.0128(3) 0.0272(15) Uani 1 1 d . . .
O3 O 0.19869(19) 0.1928(4) 0.9339(3) 0.0311(16) Uani 1 1 d . . .
O4 O 0.13285(18) 0.3078(3) 1.0266(3) 0.0235(14) Uani 1 1 d . . .
O5 O 0.16566(17) 0.3093(3) 0.9559(3) 0.0223(13) Uani 1 1 d . . .
O6 O 0.15018(18) 0.1924(3) 0.9901(3) 0.0242(14) Uani 1 1 d . . .
O7 O 0.06114(18) 0.2637(3) 0.9852(3) 0.0242(14) Uani 1 1 d . . .
O8 O 0.08086(17) 0.4034(3) 0.9399(3) 0.0212(13) Uani 1 1 d . . .
O9 O 0.11657(17) 0.4018(3) 0.8752(3) 0.0203(13) Uani 1 1 d . . .
O10 O 0.13629(18) 0.2645(3) 0.8317(3) 0.0240(14) Uani 1 1 d . . .
O11 O 0.11926(18) 0.1484(3) 0.8669(3) 0.0252(14) Uani 1 1 d . . .
O12 O 0.07628(18) 0.1470(3) 0.9489(3) 0.0273(14) Uani 1 1 d . . .
O13 O 0.09159(17) 0.2699(3) 0.8970(3) 0.0190(13) Uani 1 1 d . . .
O14 O 0.02387(16) 0.3057(3) 0.8465(3) 0.0174(12) Uani 1 1 d . . .
O15 O 0.05526(17) 0.3055(3) 0.7828(3) 0.0182(12) Uani 1 1 d . . .
O16 O 0.03944(18) 0.1988(3) 0.8143(3) 0.0218(13) Uani 1 1 d . . .
O17 O -0.00870(19) 0.2646(4) 0.9829(3) 0.0316(16) Uani 1 1 d . . .
O18 O 0.01223(17) 0.3722(3) 0.9290(3) 0.0217(13) Uani 1 1 d . . .
O19 O 0.02316(18) 0.5065(3) 0.9025(3) 0.0282(15) Uani 1 1 d . . .
O20 O 0.04225(17) 0.4404(3) 0.8168(3) 0.0185(12) Uani 1 1 d . . .
O21 O 0.09300(19) 0.5048(3) 0.7836(3) 0.0277(15) Uani 1 1 d . . .
O22 O 0.10082(17) 0.3705(3) 0.7512(3) 0.0203(13) Uani 1 1 d . . .
O23 O 0.12524(19) 0.2568(4) 0.7056(3) 0.0302(15) Uani 1 1 d . . .
O24 O 0.08029(18) 0.1860(3) 0.7430(3) 0.0239(14) Uani 1 1 d . . .
O25 O 0.0964(2) 0.0427(4) 0.7760(4) 0.0386(18) Uani 1 1 d . . .
O26 O 0.05544(19) 0.0694(3) 0.8400(3) 0.0286(15) Uani 1 1 d . . .
O27 O 0.0219(2) 0.0426(4) 0.9161(3) 0.0404(18) Uani 1 1 d . . .
O28 O 0.00336(18) 0.1866(3) 0.8947(3) 0.0249(14) Uani 1 1 d . . .
O29 O -0.02885(17) 0.4231(3) 0.8026(3) 0.0206(13) Uani 1 1 d . . .
O30 O 0.04667(18) 0.2892(3) 0.6520(3) 0.0235(14) Uani 1 1 d . . .
O31 O 0.02183(19) 0.0994(4) 0.7092(3) 0.0289(15) Uani 1 1 d . . .
N1 N 0.0384(3) 0.4593(6) 0.0504(4) 0.048(3) Uani 1 1 d . . .
H1A H 0.0228 0.4901 0.0505 0.058 Uiso 1 1 calc R . .
H1B H 0.0289 0.4273 0.0209 0.058 Uiso 1 1 calc R . .
N2 N 0.2378(3) 0.5913(5) 0.4862(4) 0.044(2) Uani 1 1 d . . .
H2A H 0.2592 0.6153 0.5081 0.053 Uiso 1 1 calc R . .
H2B H 0.2212 0.5898 0.4991 0.053 Uiso 1 1 calc R . .
N3 N 0.3181(3) 0.3605(5) 0.2055(4) 0.036(2) Uani 1 1 d . . .
H3A H 0.3148 0.3638 0.1666 0.043 Uiso 1 1 calc R . .
H3B H 0.3399 0.3437 0.2380 0.043 Uiso 1 1 calc R . .
N4 N 0.2649(3) 0.2433(5) 0.9125(4) 0.039(2) Uani 1 1 d . . .
H4A H 0.2491 0.2450 0.9270 0.047 Uiso 1 1 calc R . .
H4B H 0.2879 0.2243 0.9362 0.047 Uiso 1 1 calc R . .
N5 N 0.3236(3) 0.4928(8) 0.6100(6) 0.083(5) Uani 1 1 d . . .
H5A H 0.3447 0.5124 0.6415 0.100 Uiso 1 1 calc R . .
H5B H 0.3179 0.4954 0.5696 0.100 Uiso 1 1 calc R . .
N6 N 0.0524(3) 0.3712(6) 0.4868(5) 0.056(3) Uani 1 1 d . . .
H6A H 0.0376 0.3383 0.4858 0.068 Uiso 1 1 calc R . .
H6B H 0.0417 0.4068 0.4619 0.068 Uiso 1 1 calc R . .
C1 C 0.0779(3) 0.4614(6) 0.0967(4) 0.035(2) Uani 1 1 d . . .
C2 C 0.0936(3) 0.5125(6) 0.1444(5) 0.034(2) Uani 1 1 d . . .
H2 H 0.0773 0.5478 0.1430 0.041 Uiso 1 1 calc R . .
C3 C 0.1331(3) 0.5114(5) 0.1937(4) 0.029(2) Uani 1 1 d . . .
H3 H 0.1429 0.5453 0.2264 0.035 Uiso 1 1 calc R . .
C4 C 0.1594(3) 0.4604(5) 0.1965(5) 0.028(2) Uani 1 1 d . . .
C5 C 0.1427(3) 0.4107(6) 0.1455(5) 0.034(2) Uani 1 1 d . . .
H5 H 0.1591 0.3771 0.1444 0.040 Uiso 1 1 calc R . .
C6 C 0.1033(3) 0.4107(6) 0.0980(5) 0.036(2) Uani 1 1 d . . .
H6 H 0.0930 0.3764 0.0657 0.043 Uiso 1 1 calc R . .
C7 C 0.2006(3) 0.4597(5) 0.2486(5) 0.028(2) Uani 1 1 d . . .
C8 C 0.2122(3) 0.4885(5) 0.3130(4) 0.027(2) Uani 1 1 d . . .
C9 C 0.1870(3) 0.4850(5) 0.3383(5) 0.029(2) Uani 1 1 d . . .
H9 H 0.1635 0.4599 0.3146 0.034 Uiso 1 1 calc R . .
C10 C 0.1951(3) 0.5162(6) 0.3951(5) 0.036(2) Uani 1 1 d . . .
H10 H 0.1778 0.5115 0.4102 0.043 Uiso 1 1 calc R . .
C11 C 0.2302(3) 0.5562(6) 0.4315(5) 0.033(2) Uani 1 1 d . . .
C12 C 0.2571(3) 0.5579(5) 0.4093(5) 0.032(2) Uani 1 1 d . . .
H12 H 0.2811 0.5814 0.4339 0.039 Uiso 1 1 calc R . .
C13 C 0.2478(3) 0.5247(5) 0.3511(5) 0.032(2) Uani 1 1 d . . .
H13 H 0.2657 0.5266 0.3370 0.038 Uiso 1 1 calc R . .
C14 C 0.2302(3) 0.4321(5) 0.2380(5) 0.029(2) Uani 1 1 d . . .
C15 C 0.2661(3) 0.4033(5) 0.2895(5) 0.030(2) Uani 1 1 d . . .
H15 H 0.2706 0.4014 0.3322 0.036 Uiso 1 1 calc R . .
C16 C 0.2943(3) 0.3780(5) 0.2787(5) 0.030(2) Uani 1 1 d . . .
H16 H 0.3173 0.3583 0.3138 0.036 Uiso 1 1 calc R . .
C17 C 0.2893(3) 0.3814(5) 0.2153(5) 0.030(2) Uani 1 1 d . . .
C18 C 0.2538(3) 0.4086(6) 0.1636(5) 0.033(2) Uani 1 1 d . . .
H18 H 0.2495 0.4103 0.1210 0.040 Uiso 1 1 calc R . .
C19 C 0.2250(3) 0.4331(5) 0.1741(5) 0.030(2) Uani 1 1 d . . .
H19 H 0.2015 0.4508 0.1384 0.036 Uiso 1 1 calc R . .
C20 C 0.2537(3) 0.2703(5) 0.8529(5) 0.035(2) Uani 1 1 d . . .
C21 C 0.2796(3) 0.2681(5) 0.8297(5) 0.032(2) Uani 1 1 d . . .
H21 H 0.3044 0.2473 0.8553 0.039 Uiso 1 1 calc R . .
C22 C 0.2683(3) 0.2974(6) 0.7677(5) 0.037(2) Uani 1 1 d . . .
H22 H 0.2857 0.2961 0.7527 0.045 Uiso 1 1 calc R . .
C23 C 0.2304(3) 0.3289(6) 0.7281(5) 0.034(2) Uani 1 1 d . . .
C24 C 0.2051(3) 0.3286(6) 0.7533(5) 0.036(2) Uani 1 1 d . . .
H24 H 0.1798 0.3476 0.7277 0.044 Uiso 1 1 calc R . .
C25 C 0.2165(3) 0.3012(5) 0.8141(5) 0.033(2) Uani 1 1 d . . .
H25 H 0.1993 0.3033 0.8297 0.039 Uiso 1 1 calc R . .
C26 C 0.2177(3) 0.3589(6) 0.6642(5) 0.035(2) Uani 1 1 d . . .
C27 C 0.2460(3) 0.3909(6) 0.6509(5) 0.039(3) Uani 1 1 d . . .
C28 C 0.2818(3) 0.4204(6) 0.7020(5) 0.040(3) Uani 1 1 d . . .
H28 H 0.2878 0.4180 0.7456 0.048 Uiso 1 1 calc R . .
C29 C 0.3078(3) 0.4523(6) 0.6894(6) 0.045(3) Uani 1 1 d . . .
H29 H 0.3313 0.4707 0.7245 0.054 Uiso 1 1 calc R . .
C30 C 0.2994(4) 0.4577(7) 0.6240(6) 0.052(3) Uani 1 1 d . . .
C31 C 0.2639(4) 0.4282(7) 0.5731(6) 0.056(4) Uani 1 1 d . . .
H31 H 0.2580 0.4302 0.5295 0.067 Uiso 1 1 calc R . .
C32 C 0.2380(3) 0.3968(7) 0.5857(6) 0.051(3) Uani 1 1 d . . .
H32 H 0.2145 0.3787 0.5505 0.061 Uiso 1 1 calc R . .
C33 C 0.1759(3) 0.3605(6) 0.6143(5) 0.034(2) Uani 1 1 d . . .
C34 C 0.1575(3) 0.4165(6) 0.5708(5) 0.038(3) Uani 1 1 d . . .
H34 H 0.1733 0.4520 0.5709 0.046 Uiso 1 1 calc R . .
C35 C 0.1172(3) 0.4204(6) 0.5285(5) 0.041(3) Uani 1 1 d . . .
H35 H 0.1060 0.4581 0.5003 0.049 Uiso 1 1 calc R . .
C36 C 0.0924(3) 0.3672(6) 0.5276(5) 0.041(3) Uani 1 1 d . . .
C37 C 0.1104(3) 0.3093(6) 0.5687(5) 0.037(3) Uani 1 1 d . . .
H37 H 0.0949 0.2727 0.5674 0.045 Uiso 1 1 calc R . .
C38 C 0.1505(3) 0.3075(6) 0.6101(5) 0.034(2) Uani 1 1 d . . .
H38 H 0.1618 0.2691 0.6373 0.041 Uiso 1 1 calc R . .

loop_
_atom_site_aniso_label
_atom_site_aniso_U_11
_atom_site_aniso_U_22
_atom_site_aniso_U_33
_atom_site_aniso_U_23
_atom_site_aniso_U_13
_atom_site_aniso_U_12
Mo1 0.0168(4) 0.0444(5) 0.0126(4) 0.0050(3) 0.0022(3) -0.0027(4)
Mo2 0.0126(4) 0.0313(4) 0.0147(4) -0.0056(3) 0.0017(3) -0.0005(3)
Mo3 0.0138(4) 0.0357(5) 0.0191(4) -0.0031(3) 0.0047(3) 0.0052(3)
Mo4 0.0208(4) 0.0374(5) 0.0166(4) 0.0006(3) 0.0111(3) -0.0032(3)
Mo5 0.0151(4) 0.0281(4) 0.0150(4) -0.0036(3) 0.0075(3) 0.0004(3)
Mo6 0.0179(4) 0.0276(4) 0.0208(4) -0.0021(3) 0.0119(3) -0.0036(3)
Mo7 0.0165(4) 0.0342(5) 0.0178(4) -0.0013(3) 0.0097(3) 0.0037(3)
Mo8 0.0214(4) 0.0251(4) 0.0253(4) -0.0027(3) 0.0066(4) 0.0044(3)
Mo9 0.0259(5) 0.0268(4) 0.0241(4) 0.0067(3) 0.0077(4) -0.0002(3)
S1 0.0119(10) 0.0240(11) 0.0101(10) 0.0000(8) 0.0034(8) 0.0005(8)
O1 0.023(4) 0.062(5) 0.016(3) 0.009(3) 0.000(3) -0.006(3)
O2 0.014(3) 0.039(4) 0.019(3) -0.003(3) 0.002(3) 0.002(3)
O3 0.019(3) 0.043(4) 0.025(3) -0.004(3) 0.008(3) 0.008(3)
O4 0.018(3) 0.033(4) 0.011(3) -0.004(3) 0.002(3) 0.000(3)
O5 0.012(3) 0.039(4) 0.012(3) -0.004(3) 0.004(2) 0.001(3)
O6 0.016(3) 0.033(4) 0.014(3) 0.001(3) 0.002(3) 0.002(3)
O7 0.018(3) 0.038(4) 0.016(3) 0.000(3) 0.009(3) -0.003(3)
O8 0.016(3) 0.031(3) 0.013(3) 0.000(2) 0.006(3) 0.001(3)
O9 0.015(3) 0.033(3) 0.014(3) -0.002(2) 0.008(3) -0.003(3)
O10 0.014(3) 0.037(4) 0.018(3) -0.004(3) 0.006(3) 0.002(3)
O11 0.017(3) 0.031(4) 0.017(3) -0.002(3) 0.002(3) 0.005(3)
O12 0.018(3) 0.034(4) 0.017(3) 0.006(3) 0.001(3) 0.000(3)
O13 0.013(3) 0.030(3) 0.013(3) 0.000(2) 0.006(3) 0.002(2)
O14 0.009(3) 0.030(3) 0.010(3) 0.004(2) 0.003(2) 0.001(2)
O15 0.015(3) 0.025(3) 0.016(3) -0.001(2) 0.009(3) 0.000(2)
O16 0.017(3) 0.028(3) 0.016(3) 0.002(3) 0.005(3) 0.002(3)
O17 0.022(4) 0.054(5) 0.018(3) 0.003(3) 0.010(3) -0.002(3)
O18 0.013(3) 0.040(4) 0.008(3) -0.001(3) 0.003(2) 0.001(3)
O19 0.017(3) 0.037(4) 0.021(3) -0.006(3) 0.003(3) 0.005(3)
O20 0.017(3) 0.024(3) 0.014(3) -0.001(2) 0.007(3) 0.000(2)
O21 0.020(3) 0.036(4) 0.022(3) 0.001(3) 0.008(3) -0.004(3)
O22 0.012(3) 0.035(4) 0.012(3) -0.001(2) 0.005(2) 0.000(3)
O23 0.018(3) 0.052(4) 0.020(3) -0.004(3) 0.010(3) 0.005(3)
O24 0.019(3) 0.030(3) 0.018(3) -0.001(3) 0.006(3) 0.004(3)
O25 0.026(4) 0.041(4) 0.034(4) -0.009(3) 0.006(3) 0.007(3)
O26 0.021(3) 0.026(3) 0.022(3) 0.003(3) 0.000(3) 0.003(3)
O27 0.039(4) 0.037(4) 0.029(4) 0.010(3) 0.008(3) -0.006(3)
O28 0.017(3) 0.034(4) 0.018(3) 0.007(3) 0.005(3) -0.001(3)
O29 0.015(3) 0.033(4) 0.014(3) 0.000(2) 0.008(3) 0.001(3)
O30 0.015(3) 0.038(4) 0.013(3) 0.000(3) 0.005(3) 0.005(3)
O31 0.020(3) 0.035(4) 0.022(3) -0.003(3) 0.005(3) 0.006(3)
N1 0.022(5) 0.080(7) 0.029(5) -0.017(5) 0.004(4) 0.010(5)
N2 0.027(5) 0.069(7) 0.031(5) -0.021(5) 0.012(4) -0.005(4)
N3 0.027(5) 0.052(6) 0.032(5) -0.006(4) 0.017(4) 0.010(4)
N4 0.024(5) 0.056(6) 0.017(4) 0.004(4) -0.003(4) 0.002(4)
N5 0.048(7) 0.141(13) 0.051(7) 0.005(8) 0.020(6) -0.044(8)
N6 0.021(5) 0.067(7) 0.056(6) 0.034(6) 0.004(5) 0.003(5)
C1 0.024(5) 0.065(7) 0.014(4) -0.004(5) 0.009(4) 0.005(5)
C2 0.026(5) 0.058(7) 0.022(5) -0.002(5) 0.015(4) 0.013(5)
C3 0.022(5) 0.043(6) 0.018(4) -0.011(4) 0.007(4) 0.003(4)
C4 0.020(5) 0.043(6) 0.021(5) -0.010(4) 0.011(4) -0.004(4)
C5 0.024(5) 0.052(7) 0.025(5) -0.011(5) 0.013(4) 0.004(5)
C6 0.028(6) 0.059(7) 0.020(5) -0.016(5) 0.012(4) -0.004(5)
C7 0.023(5) 0.034(5) 0.030(5) -0.005(4) 0.015(4) 0.001(4)
C8 0.015(5) 0.041(6) 0.017(4) -0.002(4) 0.003(4) 0.009(4)
C9 0.016(5) 0.045(6) 0.020(5) -0.009(4) 0.007(4) 0.002(4)
C10 0.019(5) 0.055(7) 0.025(5) -0.007(5) 0.007(4) 0.007(5)
C11 0.021(5) 0.048(6) 0.017(5) -0.010(4) 0.001(4) 0.006(4)
C12 0.019(5) 0.039(6) 0.025(5) -0.008(4) 0.002(4) 0.002(4)
C13 0.018(5) 0.045(6) 0.023(5) -0.002(4) 0.005(4) 0.011(4)
C14 0.019(5) 0.038(6) 0.025(5) -0.009(4) 0.010(4) 0.001(4)
C15 0.023(5) 0.042(6) 0.021(5) -0.004(4) 0.009(4) 0.002(4)
C16 0.019(5) 0.039(6) 0.021(5) 0.002(4) 0.004(4) 0.011(4)
C17 0.023(5) 0.037(6) 0.027(5) -0.008(4) 0.011(4) 0.000(4)
C18 0.028(5) 0.046(6) 0.024(5) -0.002(4) 0.013(4) 0.006(5)
C19 0.018(5) 0.044(6) 0.021(5) 0.000(4) 0.007(4) 0.009(4)
C20 0.026(5) 0.031(6) 0.032(6) -0.003(4) 0.005(5) -0.005(4)
C21 0.017(5) 0.038(6) 0.027(5) 0.009(4) 0.001(4) 0.002(4)
C22 0.020(5) 0.042(6) 0.040(6) 0.003(5) 0.009(5) -0.001(4)
C23 0.023(5) 0.043(6) 0.024(5) 0.004(4) 0.003(4) -0.002(4)
C24 0.021(5) 0.041(6) 0.031(6) 0.004(5) 0.003(4) 0.005(4)
C25 0.021(5) 0.039(6) 0.026(5) 0.000(4) 0.004(4) -0.004(4)
C26 0.026(5) 0.037(6) 0.034(6) 0.004(5) 0.010(5) -0.002(4)
C27 0.028(6) 0.045(6) 0.031(6) 0.007(5) 0.007(5) -0.003(5)
C28 0.024(5) 0.048(7) 0.031(6) 0.006(5) 0.003(5) -0.002(5)
C29 0.026(6) 0.050(7) 0.043(7) 0.005(5) 0.006(5) -0.011(5)
C30 0.035(7) 0.064(8) 0.044(7) 0.009(6) 0.013(6) -0.013(6)
C31 0.047(8) 0.076(9) 0.036(6) 0.005(6) 0.016(6) -0.022(7)
C32 0.024(6) 0.074(9) 0.039(6) 0.007(6) 0.006(5) -0.015(6)
C33 0.028(5) 0.040(6) 0.022(5) 0.006(4) 0.006(4) -0.002(4)
C34 0.029(6) 0.045(6) 0.028(5) 0.003(5) 0.006(5) -0.011(5)
C35 0.032(6) 0.039(6) 0.033(6) 0.012(5) 0.004(5) -0.002(5)
C36 0.029(6) 0.053(7) 0.033(6) 0.016(5) 0.011(5) 0.003(5)
C37 0.024(5) 0.043(6) 0.030(5) 0.006(5) 0.004(5) -0.008(5)
C38 0.027(5) 0.038(6) 0.022(5) 0.011(4) 0.002(4) 0.001(4)

loop_
_atom_type_symbol
_atom_type_description
_atom_type_scat_dispersion_real
_atom_type_scat_dispersion_imag
_atom_type_scat_source
C C 0.0033 0.0016 'International Tables Vol C Tables 4.2.6.8 and 6.1.1.4'
H H 0.0000 0.0000 'International Tables Vol C Tables 4.2.6.8 and 6.1.1.4'
N N 0.0061 0.0033 'International Tables Vol C Tables 4.2.6.8 and 6.1.1.4'
O O 0.0106 0.0060 'International Tables Vol C Tables 4.2.6.8 and 6.1.1.4'
S S 0.1246 0.1234 'International Tables Vol C Tables 4.2.6.8 and 6.1.1.4'
Mo Mo -1.6832 0.6857 'International Tables Vol C Tables 4.2.6.8 and 6.1.1.4'

loop_
_geom_angle_atom_site_label_1
_geom_angle_atom_site_label_2
_geom_angle_atom_site_label_3
_geom_angle
_geom_angle_site_symmetry_1
_geom_angle_site_symmetry_3
_geom_angle_publ_flag
O1 Mo1 O12 104.6(3) . . ?
O1 Mo1 O6 103.8(3) . . ?
O12 Mo1 O6 94.0(3) . . ?
O1 Mo1 O4 101.0(3) . . ?
O12 Mo1 O4 153.6(3) . . ?
O6 Mo1 O4 86.3(3) . . ?
O1 Mo1 O7 102.3(3) . . ?
O12 Mo1 O7 85.8(3) . . ?
O6 Mo1 O7 153.1(3) . . ?
O4 Mo1 O7 82.3(3) . . ?
O1 Mo1 O13 173.3(3) . . ?
O12 Mo1 O13 81.8(2) . . ?
O6 Mo1 O13 73.6(2) . . ?
O4 Mo1 O13 72.9(2) . . ?
O7 Mo1 O13 79.8(2) . . ?
O2 Mo2 O8 105.7(3) . . ?
O2 Mo2 O4 103.6(3) . . ?
O8 Mo2 O4 96.0(3) . . ?
O2 Mo2 O5 100.0(3) . . ?
O8 Mo2 O5 152.9(3) . . ?
O4 Mo2 O5 86.0(3) . . ?
O2 Mo2 O9 100.2(3) . . ?
O8 Mo2 O9 85.1(2) . . ?
O4 Mo2 O9 154.9(3) . . ?
O5 Mo2 O9 82.1(2) . . ?
O2 Mo2 O13 170.9(3) . . ?
O8 Mo2 O13 83.4(2) . . ?
O4 Mo2 O13 75.6(2) . . ?
O5 Mo2 O13 70.9(2) . . ?
O9 Mo2 O13 79.7(2) . . ?
O3 Mo3 O10 103.2(3) . . ?
O3 Mo3 O11 103.5(3) . . ?
O10 Mo3 O11 90.4(3) . . ?
O3 Mo3 O5 101.8(3) . . ?
O10 Mo3 O5 91.9(3) . . ?
O11 Mo3 O5 153.4(3) . . ?
O3 Mo3 O6 99.8(3) . . ?
O10 Mo3 O6 157.0(3) . . ?
O11 Mo3 O6 85.0(3) . . ?
O5 Mo3 O6 82.5(3) . . ?
O3 Mo3 O13 170.7(3) . . ?
O10 Mo3 O13 84.6(2) . . ?
O11 Mo3 O13 81.3(2) . . ?
O5 Mo3 O13 72.5(2) . . ?
O6 Mo3 O13 72.5(2) . . ?
O17 Mo4 O7 100.9(3) . . ?
O17 Mo4 O28 105.2(3) . . ?
O7 Mo4 O28 90.1(3) . . ?
O17 Mo4 O18 101.1(3) . . ?
O7 Mo4 O18 90.9(3) . . ?
O28 Mo4 O18 153.0(3) . . ?
O17 Mo4 O30 97.0(3) . 2_556 ?
O7 Mo4 O30 162.0(3) . 2_556 ?
O28 Mo4 O30 85.7(3) . 2_556 ?
O18 Mo4 O30 85.1(3) . 2_556 ?
O17 Mo4 O14 170.8(3) . . ?
O7 Mo4 O14 83.8(2) . . ?
O28 Mo4 O14 82.5(2) . . ?
O18 Mo4 O14 70.8(2) . . ?
O30 Mo4 O14 78.3(2) 2_556 . ?
O19 Mo5 O29 101.2(3) . . ?
O19 Mo5 O20 104.0(3) . . ?
O29 Mo5 O20 93.0(3) . . ?
O19 Mo5 O18 100.4(3) . . ?
O29 Mo5 O18 94.5(3) . . ?
O20 Mo5 O18 152.6(3) . . ?
O19 Mo5 O8 96.0(3) . . ?
O29 Mo5 O8 162.8(3) . . ?
O20 Mo5 O8 81.3(2) . . ?
O18 Mo5 O8 83.9(2) . . ?
O19 Mo5 O14 170.6(3) . . ?
O29 Mo5 O14 84.3(2) . . ?
O20 Mo5 O14 83.2(2) . . ?
O18 Mo5 O14 71.4(2) . . ?
O8 Mo5 O14 78.9(2) . . ?
O21 Mo6 O9 102.1(3) . . ?
O21 Mo6 O22 103.3(3) . . ?
O9 Mo6 O22 94.6(3) . . ?
O21 Mo6 O20 103.3(3) . . ?
O9 Mo6 O20 88.7(2) . . ?
O22 Mo6 O20 151.9(3) . . ?
O21 Mo6 O29 96.5(3) . 2_556 ?
O9 Mo6 O29 161.0(3) . 2_556 ?
O22 Mo6 O29 85.0(2) . 2_556 ?
O20 Mo6 O29 83.1(2) . 2_556 ?
O21 Mo6 O15 172.9(3) . . ?
O9 Mo6 O15 83.9(2) . . ?
O22 Mo6 O15 72.1(2) . . ?
O20 Mo6 O15 80.5(2) . . ?
O29 Mo6 O15 77.9(2) 2_556 . ?
O23 Mo7 O30 102.5(3) . . ?
O23 Mo7 O24 101.9(3) . . ?
O30 Mo7 O24 95.7(3) . . ?
O23 Mo7 O22 103.4(3) . . ?
O30 Mo7 O22 91.7(3) . . ?
O24 Mo7 O22 151.4(3) . . ?
O23 Mo7 O10 94.6(3) . . ?
O30 Mo7 O10 162.8(3) . . ?
O24 Mo7 O10 82.5(3) . . ?
O22 Mo7 O10 82.4(2) . . ?
O23 Mo7 O15 171.2(3) . . ?
O30 Mo7 O15 84.9(2) . . ?
O24 Mo7 O15 81.8(2) . . ?
O22 Mo7 O15 71.3(2) . . ?
O10 Mo7 O15 77.9(2) . . ?
O25 Mo8 O31 100.4(3) . . ?
O25 Mo8 O26 102.7(3) . . ?
O31 Mo8 O26 92.3(3) . . ?
O25 Mo8 O24 104.7(3) . . ?
O31 Mo8 O24 87.0(3) . . ?
O26 Mo8 O24 152.3(3) . . ?
O25 Mo8 O11 97.1(3) . . ?
O31 Mo8 O11 161.5(3) . . ?
O26 Mo8 O11 89.6(3) . . ?
O24 Mo8 O11 82.9(3) . . ?
O25 Mo8 O16 173.1(3) . . ?
O31 Mo8 O16 83.4(2) . . ?
O26 Mo8 O16 71.3(2) . . ?
O24 Mo8 O16 81.1(2) . . ?
O11 Mo8 O16 79.8(2) . . ?
O27 Mo9 O31 100.5(3) . 2_556 ?
O27 Mo9 O26 102.3(3) . . ?
O31 Mo9 O26 90.7(3) 2_556 . ?
O27 Mo9 O28 104.4(3) . . ?
O31 Mo9 O28 89.7(3) 2_556 . ?
O26 Mo9 O28 152.7(3) . . ?
O27 Mo9 O12 97.4(3) . . ?
O31 Mo9 O12 161.7(3) 2_556 . ?
O26 Mo9 O12 88.9(3) . . ?
O28 Mo9 O12 82.4(3) . . ?
O27 Mo9 O16 172.9(3) . . ?
O31 Mo9 O16 82.4(2) 2_556 . ?
O26 Mo9 O16 71.0(2) . . ?
O28 Mo9 O16 82.0(2) . . ?
O12 Mo9 O16 80.2(2) . . ?
O16 S1 O15 110.5(4) . . ?
O16 S1 O14 110.7(4) . . ?
O15 S1 O14 110.7(3) . . ?
O16 S1 O13 108.6(3) . . ?
O15 S1 O13 108.5(3) . . ?
O14 S1 O13 107.7(3) . . ?
Mo2 O4 Mo1 125.3(3) . . ?
Mo3 O5 Mo2 127.4(3) . . ?
Mo1 O6 Mo3 125.8(3) . . ?
Mo4 O7 Mo1 147.3(4) . . ?
Mo2 O8 Mo5 154.6(3) . . ?
Mo6 O9 Mo2 149.2(3) . . ?
Mo3 O10 Mo7 148.6(4) . . ?
Mo3 O11 Mo8 149.9(4) . . ?
Mo1 O12 Mo9 156.5(4) . . ?
S1 O13 Mo3 125.5(3) . . ?
S1 O13 Mo2 127.5(3) . . ?
Mo3 O13 Mo2 89.20(19) . . ?
S1 O13 Mo1 127.3(3) . . ?
Mo3 O13 Mo1 88.22(19) . . ?
Mo2 O13 Mo1 86.17(18) . . ?
S1 O14 Mo5 129.5(3) . . ?
S1 O14 Mo4 126.7(3) . . ?
Mo5 O14 Mo4 89.35(19) . . ?
S1 O15 Mo7 129.7(3) . . ?
S1 O15 Mo6 126.3(3) . . ?
Mo7 O15 Mo6 87.57(18) . . ?
S1 O16 Mo8 128.4(4) . . ?
S1 O16 Mo9 128.5(3) . . ?
Mo8 O16 Mo9 87.5(2) . . ?
Mo5 O18 Mo4 128.2(3) . . ?
Mo5 O20 Mo6 154.3(3) . . ?
Mo6 O22 Mo7 128.9(3) . . ?
Mo7 O24 Mo8 159.6(4) . . ?
Mo8 O26 Mo9 130.0(4) . . ?
Mo4 O28 Mo9 152.1(4) . . ?
Mo5 O29 Mo6 164.7(3) . 2_556 ?
Mo7 O30 Mo4 160.8(4) . 2_556 ?
Mo8 O31 Mo9 166.9(4) . 2_556 ?
C1 N1 H1A 120.0 . . ?
C1 N1 H1B 120.0 . . ?
H1A N1 H1B 120.0 . . ?
C11 N2 H2A 120.0 . . ?
C11 N2 H2B 120.0 . . ?
H2A N2 H2B 120.0 . . ?
C17 N3 H3A 120.0 . . ?
C17 N3 H3B 120.0 . . ?
H3A N3 H3B 120.0 . . ?
C20 N4 H4A 120.0 . . ?
C20 N4 H4B 120.0 . . ?
H4A N4 H4B 120.0 . . ?
C30 N5 H5A 120.0 . . ?
C30 N5 H5B 120.0 . . ?
H5A N5 H5B 120.0 . . ?
C36 N6 H6A 120.0 . . ?
C36 N6 H6B 120.0 . . ?
H6A N6 H6B 120.0 . . ?
N1 C1 C2 120.7(10) . . ?
N1 C1 C6 120.4(10) . . ?
C2 C1 C6 118.9(9) . . ?
C1 C2 C3 120.2(10) . . ?
C1 C2 H2 119.9 . . ?
C3 C2 H2 119.9 . . ?
C2 C3 C4 122.1(9) . . ?
C2 C3 H3 119.0 . . ?
C4 C3 H3 119.0 . . ?
C5 C4 C3 116.2(9) . . ?
C5 C4 C7 122.3(9) . . ?
C3 C4 C7 121.5(8) . . ?
C6 C5 C4 121.5(10) . . ?
C6 C5 H5 119.2 . . ?
C4 C5 H5 119.2 . . ?
C5 C6 C1 121.1(9) . . ?
C5 C6 H6 119.5 . . ?
C1 C6 H6 119.5 . . ?
C14 C7 C4 121.2(9) . . ?
C14 C7 C8 119.9(8) . . ?
C4 C7 C8 118.8(8) . . ?
C13 C8 C9 116.6(9) . . ?
C13 C8 C7 121.5(9) . . ?
C9 C8 C7 121.8(9) . . ?
C10 C9 C8 123.4(9) . . ?
C10 C9 H9 118.3 . . ?
C8 C9 H9 118.3 . . ?
C9 C10 C11 119.7(10) . . ?
C9 C10 H10 120.2 . . ?
C11 C10 H10 120.2 . . ?
N2 C11 C12 121.0(10) . . ?
N2 C11 C10 120.7(10) . . ?
C12 C11 C10 118.3(9) . . ?
C13 C12 C11 120.2(9) . . ?
C13 C12 H12 119.9 . . ?
C11 C12 H12 119.9 . . ?
C12 C13 C8 121.7(10) . . ?
C12 C13 H13 119.2 . . ?
C8 C13 H13 119.2 . . ?
C15 C14 C19 116.2(9) . . ?
C15 C14 C7 122.8(9) . . ?
C19 C14 C7 121.0(9) . . ?
C16 C15 C14 122.1(9) . . ?
C16 C15 H15 118.9 . . ?
C14 C15 H15 118.9 . . ?
C15 C16 C17 121.0(9) . . ?
C15 C16 H16 119.5 . . ?
C17 C16 H16 119.5 . . ?
N3 C17 C18 121.2(9) . . ?
N3 C17 C16 121.1(9) . . ?
C18 C17 C16 117.7(9) . . ?
C19 C18 C17 121.4(9) . . ?
C19 C18 H18 119.3 . . ?
C17 C18 H18 119.3 . . ?
C18 C19 C14 121.6(9) . . ?
C18 C19 H19 119.2 . . ?
C14 C19 H19 119.2 . . ?
N4 C20 C25 120.4(11) . . ?
N4 C20 C21 120.0(10) . . ?
C25 C20 C21 119.6(10) . . ?
C20 C21 C22 120.2(9) . . ?
C20 C21 H21 119.9 . . ?
C22 C21 H21 119.9 . . ?
C21 C22 C23 120.5(10) . . ?
C21 C22 H22 119.7 . . ?
C23 C22 H22 119.7 . . ?
C24 C23 C22 117.0(9) . . ?
C24 C23 C26 120.8(9) . . ?
C22 C23 C26 122.1(10) . . ?
C25 C24 C23 122.3(10) . . ?
C25 C24 H24 118.8 . . ?
C23 C24 H24 118.8 . . ?
C24 C25 C20 120.4(10) . . ?
C24 C25 H25 119.8 . . ?
C20 C25 H25 119.8 . . ?
C33 C26 C23 118.9(9) . . ?
C33 C26 C27 119.8(9) . . ?
C23 C26 C27 121.2(9) . . ?
C28 C27 C32 116.6(10) . . ?
C28 C27 C26 121.9(10) . . ?
C32 C27 C26 121.4(10) . . ?
C29 C28 C27 122.1(11) . . ?
C29 C28 H28 118.9 . . ?
C27 C28 H28 118.9 . . ?
C28 C29 C30 120.5(11) . . ?
C28 C29 H29 119.7 . . ?
C30 C29 H29 119.7 . . ?
N5 C30 C29 121.5(11) . . ?
N5 C30 C31 120.8(12) . . ?
C29 C30 C31 117.7(11) . . ?
C32 C31 C30 121.6(12) . . ?
C32 C31 H31 119.2 . . ?
C30 C31 H31 119.2 . . ?
C31 C32 C27 121.5(11) . . ?
C31 C32 H32 119.3 . . ?
C27 C32 H32 119.3 . . ?
C38 C33 C34 116.2(9) . . ?
C38 C33 C26 120.8(9) . . ?
C34 C33 C26 122.8(10) . . ?
C35 C34 C33 122.1(10) . . ?
C35 C34 H34 119.0 . . ?
C33 C34 H34 119.0 . . ?
C34 C35 C36 120.1(10) . . ?
C34 C35 H35 120.0 . . ?
C36 C35 H35 120.0 . . ?
N6 C36 C37 120.8(10) . . ?
N6 C36 C35 120.6(10) . . ?
C37 C36 C35 118.6(10) . . ?
C38 C37 C36 119.4(10) . . ?
C38 C37 H37 120.3 . . ?
C36 C37 H37 120.3 . . ?
C37 C38 C33 123.6(10) . . ?
C37 C38 H38 118.2 . . ?
C33 C38 H38 118.2 . . ?

loop_
_geom_bond_atom_site_label_1
_geom_bond_atom_site_label_2
_geom_bond_distance
_geom_bond_site_symmetry_2
_geom_bond_publ_flag
Mo1 O1 1.690(6) . ?
Mo1 O12 1.836(6) . ?
Mo1 O6 1.849(6) . ?
Mo1 O4 1.980(7) . ?
Mo1 O7 1.986(6) . ?
Mo1 O13 2.511(6) . ?
Mo2 O2 1.690(6) . ?
Mo2 O8 1.809(6) . ?
Mo2 O4 1.859(6) . ?
Mo2 O5 1.956(6) . ?
Mo2 O9 1.993(6) . ?
Mo2 O13 2.480(6) . ?
Mo3 O3 1.697(6) . ?
Mo3 O10 1.812(6) . ?
Mo3 O11 1.873(6) . ?
Mo3 O5 1.902(6) . ?
Mo3 O6 2.026(6) . ?
Mo3 O13 2.445(6) . ?
Mo4 O17 1.690(6) . ?
Mo4 O7 1.853(6) . ?
Mo4 O28 1.854(7) . ?
Mo4 O18 1.923(7) . ?
Mo4 O30 1.981(6) 2_556 ?
Mo4 O14 2.459(6) . ?
Mo5 O19 1.695(7) . ?
Mo5 O29 1.802(6) . ?
Mo5 O20 1.880(6) . ?
Mo5 O18 1.907(6) . ?
Mo5 O8 2.066(6) . ?
Mo5 O14 2.443(6) . ?
Mo6 O21 1.671(7) . ?
Mo6 O9 1.834(6) . ?
Mo6 O22 1.873(6) . ?
Mo6 O20 1.904(6) . ?
Mo6 O29 2.023(6) 2_556 ?
Mo6 O15 2.483(6) . ?
Mo7 O23 1.683(6) . ?
Mo7 O30 1.826(6) . ?
Mo7 O24 1.841(7) . ?
Mo7 O22 1.933(6) . ?
Mo7 O10 2.083(6) . ?
Mo7 O15 2.481(6) . ?
Mo8 O25 1.685(7) . ?
Mo8 O31 1.871(6) . ?
Mo8 O26 1.883(7) . ?
Mo8 O24 1.937(7) . ?
Mo8 O11 1.985(6) . ?
Mo8 O16 2.476(6) . ?
Mo9 O27 1.683(7) . ?
Mo9 O31 1.893(6) 2_556 ?
Mo9 O26 1.899(7) . ?
Mo9 O28 1.942(7) . ?
Mo9 O12 1.972(6) . ?
Mo9 O16 2.480(6) . ?
S1 O16 1.454(7) . ?
S1 O15 1.461(6) . ?
S1 O14 1.466(6) . ?
S1 O13 1.492(6) . ?
O29 Mo6 2.023(6) 2_556 ?
O30 Mo4 1.981(6) 2_556 ?
O31 Mo9 1.893(6) 2_556 ?
N1 C1 1.354(13) . ?
N1 H1A 0.8600 . ?
N1 H1B 0.8600 . ?
N2 C11 1.348(13) . ?
N2 H2A 0.8600 . ?
N2 H2B 0.8600 . ?
N3 C17 1.344(13) . ?
N3 H3A 0.8600 . ?
N3 H3B 0.8600 . ?
N4 C20 1.341(14) . ?
N4 H4A 0.8600 . ?
N4 H4B 0.8600 . ?
N5 C30 1.352(16) . ?
N5 H5A 0.8600 . ?
N5 H5B 0.8600 . ?
N6 C36 1.354(14) . ?
N6 H6A 0.8600 . ?
N6 H6B 0.8600 . ?
C1 C2 1.378(15) . ?
C1 C6 1.397(15) . ?
C2 C3 1.370(13) . ?
C2 H2 0.9300 . ?
C3 C4 1.413(14) . ?
C3 H3 0.9300 . ?
C4 C5 1.407(14) . ?
C4 C7 1.434(13) . ?
C5 C6 1.357(14) . ?
C5 H5 0.9300 . ?
C6 H6 0.9300 . ?
C7 C14 1.425(13) . ?
C7 C8 1.451(13) . ?
C8 C13 1.397(14) . ?
C8 C9 1.410(13) . ?
C9 C10 1.348(13) . ?
C9 H9 0.9300 . ?
C10 C11 1.417(15) . ?
C10 H10 0.9300 . ?
C11 C12 1.414(15) . ?
C12 C13 1.381(14) . ?
C12 H12 0.9300 . ?
C13 H13 0.9300 . ?
C14 C15 1.409(13) . ?
C14 C19 1.413(13) . ?
C15 C16 1.363(14) . ?
C15 H15 0.9300 . ?
C16 C17 1.405(14) . ?
C16 H16 0.9300 . ?
C17 C18 1.390(14) . ?
C18 C19 1.373(14) . ?
C18 H18 0.9300 . ?
C19 H19 0.9300 . ?
C20 C25 1.395(14) . ?
C20 C21 1.395(16) . ?
C21 C22 1.407(15) . ?
C21 H21 0.9300 . ?
C22 C23 1.418(14) . ?
C22 H22 0.9300 . ?
C23 C24 1.412(16) . ?
C23 C26 1.438(14) . ?
C24 C25 1.367(15) . ?
C24 H24 0.9300 . ?
C25 H25 0.9300 . ?
C26 C33 1.438(14) . ?
C26 C27 1.452(15) . ?
C27 C28 1.409(15) . ?
C27 C32 1.408(17) . ?
C28 C29 1.362(16) . ?
C28 H28 0.9300 . ?
C29 C30 1.404(17) . ?
C29 H29 0.9300 . ?
C30 C31 1.400(17) . ?
C31 C32 1.356(17) . ?
C31 H31 0.9300 . ?
C32 H32 0.9300 . ?
C33 C38 1.404(15) . ?
C33 C34 1.409(15) . ?
C34 C35 1.363(15) . ?
C34 H34 0.9300 . ?
C35 C36 1.418(16) . ?
C35 H35 0.9300 . ?
C36 C37 1.409(15) . ?
C37 C38 1.354(14) . ?
C37 H37 0.9300 . ?
C38 H38 0.9300 . ?
